data_4032514
loop_
_publ_author_name
'Zhou, Rong-Rong'
'Cai, Qun'
'Li, Deng-Kui'
'Zhuang, Shi-Yi'
'Wu, Yan-Dong'
'Wu, An-Xin'

_publ_section_title
;
 Acid-Promoted Multicomponent Tandem Cyclization to Synthesize Fully
 Substituted Oxazoles via Robinson-Gabriel-Type Reaction.
;
_journal_issue 12
_journal_name_full 'The Journal of organic chemistry'
_journal_page_first 6450
_journal_page_last 6456
_journal_paper_doi 10.1021/acs.joc.7b00763
_journal_volume 82
_journal_year 2017
_chemical_formula_sum 'C19 H12 Br N O4'
_chemical_formula_weight 398.21
_chemical_name_systematic
; 
 ? 
;
_space_group_IT_number 15
_symmetry_cell_setting monoclinic
_symmetry_space_group_name_Hall '-C 2yc'
_symmetry_space_group_name_H-M 'C 1 2/c 1'
_atom_sites_solution_hydrogens geom
_atom_sites_solution_primary direct
_atom_sites_solution_secondary difmap
_audit_creation_method SHELXL-97
_cell_angle_alpha 90.00
_cell_angle_beta 94.542(4)
_cell_angle_gamma 90.00
_cell_formula_units_Z 8
_cell_length_a 13.1588(18)
_cell_length_b 13.1443(18)
_cell_length_c 19.143(3)
_cell_measurement_reflns_used 1952
_cell_measurement_temperature 296(2)
_cell_measurement_theta_max 22.16
_cell_measurement_theta_min 2.38
_cell_volume 3300.6(8)
_computing_structure_refinement 'SHELXL-97 (Sheldrick, 2008)'
_computing_structure_solution 'SHELXS-97 (Sheldrick, 2008)'
_diffrn_ambient_temperature 296(2)
_diffrn_measured_fraction_theta_full 0.999
_diffrn_measured_fraction_theta_max 0.999
_diffrn_measurement_device_type CCD
_diffrn_radiation_monochromator graphite
_diffrn_radiation_source 'fine-focus sealed tube'
_diffrn_radiation_type MoK\a
_diffrn_radiation_wavelength 0.71073
_diffrn_reflns_av_R_equivalents 0.0384
_diffrn_reflns_av_sigmaI/netI 0.0349
_diffrn_reflns_limit_h_max 15
_diffrn_reflns_limit_h_min -12
_diffrn_reflns_limit_k_max 15
_diffrn_reflns_limit_k_min -15
_diffrn_reflns_limit_l_max 22
_diffrn_reflns_limit_l_min -22
_diffrn_reflns_number 9536
_diffrn_reflns_theta_full 25.07
_diffrn_reflns_theta_max 25.07
_diffrn_reflns_theta_min 2.13
_exptl_absorpt_coefficient_mu 2.515
_exptl_absorpt_correction_T_max 0.6603
_exptl_absorpt_correction_T_min 0.6077
_exptl_absorpt_correction_type multi-scan
_exptl_absorpt_process_details sadabs
_exptl_crystal_colour colorless
_exptl_crystal_density_diffrn 1.603
_exptl_crystal_density_method 'not measured'
_exptl_crystal_description Block
_exptl_crystal_F_000 1600
_exptl_crystal_size_max 0.22
_exptl_crystal_size_mid 0.20
_exptl_crystal_size_min 0.18
_refine_diff_density_max 0.422
_refine_diff_density_min -0.349
_refine_diff_density_rms 0.051
_refine_ls_extinction_method none
_refine_ls_goodness_of_fit_ref 1.017
_refine_ls_hydrogen_treatment mixed
_refine_ls_matrix_type full
_refine_ls_number_parameters 230
_refine_ls_number_reflns 2927
_refine_ls_number_restraints 1
_refine_ls_restrained_S_all 1.017
_refine_ls_R_factor_all 0.0748
_refine_ls_R_factor_gt 0.0414
_refine_ls_shift/su_max 0.001
_refine_ls_shift/su_mean 0.000
_refine_ls_structure_factor_coef Fsqd
_refine_ls_weighting_details 'calc w=1/[\s^2^(Fo^2^)+(0.0517P)^2^+3.3450P] where P=(Fo^2^+2Fc^2^)/3'
_refine_ls_weighting_scheme calc
_refine_ls_wR_factor_gt 0.0973
_refine_ls_wR_factor_ref 0.1103
_reflns_number_gt 1974
_reflns_number_total 2927
_reflns_threshold_expression >2sigma(I)
_cod_data_source_file jo7b00763_si_002.cif
_cod_data_source_block 1
_cod_depositor_comments
;
The following automatic conversions were performed:

'_symmetry_cell_setting' value 'Monoclinic' changed to 'monoclinic'
according to
/home/data/users/saulius/crontab/automatic-downloads/rss-feeds/ACS/lib/dictionaries/cif_core.dic
dictionary named 'cif_core.dic' version 2.4.2 from 2011-04-26.

Automatic conversion script
Id: cif_fix_values 4973 2017-02-22 13:04:09Z antanas 

 Adding full bibliography for 4032514--4032515.cif.
;
_cod_original_cell_volume 3300.7(8)
_cod_original_sg_symbol_H-M C2/c
_cod_database_code 4032514

loop_
_symmetry_equiv_pos_as_xyz
'x, y, z'
'-x, y, -z+1/2'
'x+1/2, y+1/2, z'
'-x+1/2, y+1/2, -z+1/2'
'-x, -y, -z'
'x, -y, z-1/2'
'-x+1/2, -y+1/2, -z'
'x+1/2, -y+1/2, z-1/2'

loop_
_atom_site_label
_atom_site_type_symbol
_atom_site_fract_x
_atom_site_fract_y
_atom_site_fract_z
_atom_site_U_iso_or_equiv
_atom_site_adp_type
_atom_site_occupancy
_atom_site_symmetry_multiplicity
_atom_site_calc_flag
_atom_site_refinement_flags
Br1 Br 0.35454(4) 1.04179(3) 0.44789(3) 0.0804(2) Uani 1 1 d .
C1 C 0.7653(3) 0.6074(3) 0.25603(19) 0.0481(9) Uani 1 1 d .
C2 C 0.8471(3) 0.6358(3) 0.2196(2) 0.0625(11) Uani 1 1 d .
H2 H 0.8733 0.7014 0.2240 0.075 Uiso 1 1 calc R
C3 C 0.8893(3) 0.5663(3) 0.1771(2) 0.0674(12) Uani 1 1 d .
H3 H 0.9443 0.5849 0.1523 0.081 Uiso 1 1 calc R
C4 C 0.8503(3) 0.4680(3) 0.1708(2) 0.0613(11) Uani 1 1 d .
H4 H 0.8793 0.4211 0.1418 0.074 Uiso 1 1 calc R
C5 C 0.7694(3) 0.4403(3) 0.2070(2) 0.0519(10) Uani 1 1 d .
H5 H 0.7434 0.3746 0.2025 0.062 Uiso 1 1 calc R
C6 C 0.7250(3) 0.5107(3) 0.25120(19) 0.0444(9) Uani 1 1 d .
C7 C 0.6400(3) 0.4867(2) 0.29135(18) 0.0433(9) Uani 1 1 d .
C8 C 0.5984(3) 0.5586(2) 0.33218(18) 0.0406(8) Uani 1 1 d .
C9 C 0.6491(3) 0.6563(3) 0.34158(19) 0.0438(8) Uani 1 1 d .
C10 C 0.5117(3) 0.5348(3) 0.37271(18) 0.0453(9) Uani 1 1 d .
C11 C 0.4420(3) 0.5904(3) 0.40542(19) 0.0446(8) Uani 1 1 d .
C12 C 0.4142(3) 0.4279(3) 0.4212(2) 0.0487(9) Uani 1 1 d .
C13 C 0.3614(3) 0.3375(3) 0.4470(2) 0.0630(11) Uani 1 1 d .
H13A H 0.3887 0.2771 0.4274 0.094 Uiso 1 1 calc R
H13B H 0.2898 0.3421 0.4331 0.094 Uiso 1 1 calc R
H13C H 0.3715 0.3348 0.4972 0.094 Uiso 1 1 calc R
C14 C 0.4153(2) 0.6969(3) 0.41399(19) 0.0441(9) Uani 1 1 d .
C15 C 0.3847(3) 0.7323(3) 0.4771(2) 0.0518(9) Uani 1 1 d .
H15 H 0.3777 0.6863 0.5133 0.062 Uiso 1 1 calc R
C16 C 0.3643(3) 0.8332(3) 0.4877(2) 0.0553(10) Uani 1 1 d .
H16 H 0.3436 0.8557 0.5304 0.066 Uiso 1 1 calc R
C17 C 0.3753(3) 0.9011(3) 0.4330(2) 0.0546(10) Uani 1 1 d .
C18 C 0.4007(3) 0.8673(3) 0.3683(2) 0.0538(10) Uani 1 1 d .
H18 H 0.4049 0.9128 0.3314 0.065 Uiso 1 1 calc R
C19 C 0.4198(3) 0.7657(3) 0.3593(2) 0.0505(9) Uani 1 1 d .
H19 H 0.4361 0.7425 0.3157 0.061 Uiso 1 1 calc R
O1 O 0.6070(2) 0.39097(19) 0.28582(15) 0.0612(7) Uani 1 1 d D
H1O H 0.560(2) 0.383(3) 0.3135(18) 0.073 Uiso 1 1 d D
O2 O 0.72681(18) 0.67862(17) 0.29957(13) 0.0522(6) Uani 1 1 d .
O3 O 0.63030(18) 0.72099(17) 0.38305(13) 0.0526(6) Uani 1 1 d .
O4 O 0.38041(18) 0.52124(19) 0.43818(13) 0.0519(7) Uani 1 1 d .
N1 N 0.4902(2) 0.4309(2) 0.38305(16) 0.0476(8) Uani 1 1 d .

loop_
_atom_site_aniso_label
_atom_site_aniso_U_11
_atom_site_aniso_U_22
_atom_site_aniso_U_33
_atom_site_aniso_U_23
_atom_site_aniso_U_13
_atom_site_aniso_U_12
Br1 0.0844(4) 0.0493(3) 0.1071(4) -0.0049(2) 0.0046(3) 0.0180(2)
C1 0.048(2) 0.045(2) 0.051(2) 0.0024(17) 0.0057(19) 0.0076(16)
C2 0.061(3) 0.049(2) 0.080(3) 0.001(2) 0.022(2) -0.0038(19)
C3 0.058(3) 0.076(3) 0.071(3) 0.003(2) 0.023(2) 0.004(2)
C4 0.058(3) 0.065(3) 0.061(3) -0.013(2) 0.004(2) 0.011(2)
C5 0.046(2) 0.050(2) 0.059(2) -0.0061(18) -0.001(2) 0.0041(17)
C6 0.041(2) 0.0398(19) 0.051(2) -0.0018(16) -0.0022(18) 0.0055(15)
C7 0.041(2) 0.0355(18) 0.053(2) -0.0009(16) -0.0010(18) 0.0011(15)
C8 0.0374(19) 0.0391(19) 0.045(2) -0.0001(15) -0.0001(17) 0.0009(14)
C9 0.039(2) 0.0394(19) 0.053(2) 0.0027(17) 0.0030(18) 0.0058(15)
C10 0.050(2) 0.0391(18) 0.045(2) 0.0003(16) -0.0026(18) -0.0075(16)
C11 0.040(2) 0.0419(19) 0.051(2) -0.0009(17) -0.0006(17) -0.0055(16)
C12 0.047(2) 0.046(2) 0.051(2) -0.0008(17) -0.005(2) -0.0080(16)
C13 0.065(3) 0.057(2) 0.067(3) 0.010(2) 0.002(2) -0.0153(19)
C14 0.0362(19) 0.047(2) 0.048(2) -0.0038(18) 0.0004(17) 0.0007(15)
C15 0.044(2) 0.052(2) 0.060(3) 0.0042(19) 0.0092(19) -0.0001(17)
C16 0.055(2) 0.055(2) 0.056(2) -0.006(2) 0.010(2) 0.0059(18)
C17 0.040(2) 0.049(2) 0.074(3) -0.001(2) -0.002(2) 0.0043(16)
C18 0.048(2) 0.057(2) 0.056(2) 0.009(2) 0.0004(19) 0.0096(18)
C19 0.050(2) 0.055(2) 0.046(2) -0.0010(18) -0.0009(18) 0.0047(17)
O1 0.0596(18) 0.0423(14) 0.083(2) -0.0138(14) 0.0164(15) -0.0100(12)
O2 0.0521(15) 0.0367(13) 0.0694(17) -0.0020(12) 0.0154(14) -0.0035(11)
O3 0.0533(16) 0.0371(13) 0.0681(17) -0.0084(12) 0.0102(13) -0.0017(11)
O4 0.0481(15) 0.0506(16) 0.0577(16) -0.0027(12) 0.0092(13) -0.0093(11)
N1 0.0517(19) 0.0333(15) 0.0574(19) -0.0001(13) 0.0016(17) -0.0050(13)

loop_
_atom_type_symbol
_atom_type_description
_atom_type_scat_dispersion_real
_atom_type_scat_dispersion_imag
_atom_type_scat_source
C C 0.0033 0.0016 'International Tables Vol C Tables 4.2.6.8 and 6.1.1.4'
H H 0.0000 0.0000 'International Tables Vol C Tables 4.2.6.8 and 6.1.1.4'
N N 0.0061 0.0033 'International Tables Vol C Tables 4.2.6.8 and 6.1.1.4'
O O 0.0106 0.0060 'International Tables Vol C Tables 4.2.6.8 and 6.1.1.4'
Br Br -0.2901 2.4595 'International Tables Vol C Tables 4.2.6.8 and 6.1.1.4'

loop_
_geom_angle_atom_site_label_1
_geom_angle_atom_site_label_2
_geom_angle_atom_site_label_3
_geom_angle
C6 C1 O2 120.7(3)
C6 C1 C2 121.8(4)
O2 C1 C2 117.5(3)
C3 C2 C1 119.3(4)
C2 C3 C4 120.4(4)
C5 C4 C3 120.0(4)
C4 C5 C6 120.4(4)
C1 C6 C5 118.0(4)
C1 C6 C7 118.5(3)
C5 C6 C7 123.5(3)
O1 C7 C8 123.7(3)
O1 C7 C6 115.2(3)
C8 C7 C6 121.0(3)
C7 C8 C9 118.8(3)
C7 C8 C10 121.3(3)
C9 C8 C10 119.6(3)
O3 C9 O2 115.8(3)
O3 C9 C8 126.2(3)
O2 C9 C8 118.0(3)
C11 C10 N1 107.7(3)
C11 C10 C8 135.3(3)
N1 C10 C8 117.0(3)
C10 C11 O4 107.0(3)
C10 C11 C14 138.1(3)
O4 C11 C14 114.9(3)
N1 C12 O4 113.2(3)
N1 C12 C13 128.4(4)
O4 C12 C13 118.4(4)
C15 C14 C19 118.1(3)
C15 C14 C11 120.7(3)
C19 C14 C11 121.1(3)
C16 C15 C14 121.9(4)
C15 C16 C17 118.3(4)
C18 C17 C16 121.1(4)
C18 C17 Br1 119.8(3)
C16 C17 Br1 119.1(3)
C19 C18 C17 119.0(4)
C18 C19 C14 121.4(4)
C1 O2 C9 122.2(3)
C12 O4 C11 105.6(3)
C12 N1 C10 106.4(3)

loop_
_geom_bond_atom_site_label_1
_geom_bond_atom_site_label_2
_geom_bond_distance
Br1 C17 1.895(4)
C1 C6 1.378(5)
C1 O2 1.376(4)
C1 C2 1.379(5)
C2 C3 1.371(6)
C3 C4 1.392(6)
C4 C5 1.365(6)
C5 C6 1.411(5)
C6 C7 1.441(5)
C7 O1 1.332(4)
C7 C8 1.369(5)
C8 C9 1.452(5)
C8 C10 1.463(5)
C9 O3 1.203(4)
C9 O2 1.381(4)
C10 C11 1.363(5)
C10 N1 1.413(4)
C11 O4 1.398(4)
C11 C14 1.456(5)
C12 N1 1.285(5)
C12 O4 1.354(4)
C12 C13 1.480(5)
C14 C15 1.384(5)
C14 C19 1.388(5)
C15 C16 1.371(5)
C16 C17 1.393(5)
C17 C18 1.381(5)
C18 C19 1.372(5)

loop_
_geom_torsion_atom_site_label_1
_geom_torsion_atom_site_label_2
_geom_torsion_atom_site_label_3
_geom_torsion_atom_site_label_4
_geom_torsion
C6 C1 C2 C3 0.5(6)
O2 C1 C2 C3 178.4(3)
C1 C2 C3 C4 -0.2(6)
C2 C3 C4 C5 0.1(6)
C3 C4 C5 C6 -0.2(6)
O2 C1 C6 C5 -178.4(3)
C2 C1 C6 C5 -0.6(5)
O2 C1 C6 C7 1.6(5)
C2 C1 C6 C7 179.5(3)
C4 C5 C6 C1 0.4(5)
C4 C5 C6 C7 -179.6(3)
C1 C6 C7 O1 -178.0(3)
C5 C6 C7 O1 2.0(5)
C1 C6 C7 C8 1.5(5)
C5 C6 C7 C8 -178.5(3)
O1 C7 C8 C9 171.8(3)
C6 C7 C8 C9 -7.7(5)
O1 C7 C8 C10 -0.9(5)
C6 C7 C8 C10 179.6(3)
C7 C8 C9 O3 -168.9(3)
C10 C8 C9 O3 3.8(5)
C7 C8 C9 O2 10.9(5)
C10 C8 C9 O2 -176.3(3)
C7 C8 C10 C11 -163.9(4)
C9 C8 C10 C11 23.4(6)
C7 C8 C10 N1 16.3(5)
C9 C8 C10 N1 -156.3(3)
N1 C10 C11 O4 2.4(4)
C8 C10 C11 O4 -177.4(4)
N1 C10 C11 C14 -176.6(4)
C8 C10 C11 C14 3.7(8)
C10 C11 C14 C15 -142.2(4)
O4 C11 C14 C15 38.9(4)
C10 C11 C14 C19 37.7(6)
O4 C11 C14 C19 -141.2(3)
C19 C14 C15 C16 -3.5(5)
C11 C14 C15 C16 176.5(3)
C14 C15 C16 C17 -0.1(6)
C15 C16 C17 C18 3.4(5)
C15 C16 C17 Br1 -176.7(3)
C16 C17 C18 C19 -2.9(5)
Br1 C17 C18 C19 177.2(3)
C17 C18 C19 C14 -0.8(5)
C15 C14 C19 C18 4.0(5)
C11 C14 C19 C18 -176.0(3)
C6 C1 O2 C9 2.0(5)
C2 C1 O2 C9 -176.0(3)
O3 C9 O2 C1 171.7(3)
C8 C9 O2 C1 -8.2(4)
N1 C12 O4 C11 1.2(4)
C13 C12 O4 C11 -178.4(3)
C10 C11 O4 C12 -2.2(4)
C14 C11 O4 C12 177.0(3)
O4 C12 N1 C10 0.2(4)
C13 C12 N1 C10 179.8(4)
C11 C10 N1 C12 -1.6(4)
C8 C10 N1 C12 178.1(3)
